data_2205680
loop_
_publ_author_name
'Doran, Michael B.'
'Norquist, Alexander J.'
'O'Hare, Dermot'

_publ_section_title
;
 (C~3~H~12~N~2~)~2~[UO~2~(H~2~O)~2~(SO~4~)~2~]~2~&#x00B7;2H~2~O: an
 organically templated uranium sulfate with a novel dimer type
;
_journal_issue 5
_journal_name_full 'Acta Crystallographica Section E'
_journal_page_first m881
_journal_page_last m884
_journal_paper_doi 10.1107/S1600536805009682
_journal_volume 61
_journal_year 2005
_chemical_formula_iupac '(C3 H12 N2)2 [U2 O4 (S O4)4 (H2 O)4], 2H2 O'
_chemical_formula_moiety '2C3 H12 N2 2+, H8 O24 S4 U2 4-, 2H2 O'
_chemical_formula_sum 'C6 H36 N4 O26 S4 U2'
_chemical_formula_weight 1184.73
_chemical_name_systematic
;
Bis(propane-1,2-diaminium)
tetraaquadi-\m~2~-sulfato-disulfatotetraoxodiuranate(VI) dihydrate
;
_space_group_IT_number 2
_symmetry_cell_setting triclinic
_symmetry_space_group_name_Hall '-P 1'
_symmetry_space_group_name_H-M 'P -1'
_atom_sites_solution_hydrogens geom
_atom_sites_solution_primary direct
_cell_angle_alpha 95.1761(12)
_cell_angle_beta 94.6412(13)
_cell_angle_gamma 96.578(2)
_cell_formula_units_Z 1
_cell_length_a 7.3983(2)
_cell_length_b 7.6333(2)
_cell_length_c 12.5946(5)
_cell_measurement_reflns_used 2953
_cell_measurement_temperature 150
_cell_measurement_theta_max 27
_cell_measurement_theta_min 5
_cell_volume 700.70(4)
_computing_cell_refinement
;
Denzo/Scalepack (Otwinowski & Minor, 1997)
;
_computing_data_collection
;
COLLECT (Nonius, 2001)
;
_computing_data_reduction
;
Denzo/Scalepack
;
_computing_molecular_graphics
;
ATOMS (Dowty, 2000)
;
_computing_publication_material
;
CRYSTALS (Betteridge <i>et al.</i>, 2003)
;
_computing_structure_refinement
;
CRYSTALS (Betteridge <i>et al.</i>, 2003)
;
_computing_structure_solution
;
SIR92 (Altomare <i>et al.</i>, 1993)
;
_diffrn_ambient_temperature 150
_diffrn_measured_fraction_theta_full 0.992
_diffrn_measured_fraction_theta_max 0.989
_diffrn_measurement_device_type
;
Nonius KappaCCD
;
_diffrn_measurement_method \w
_diffrn_radiation_monochromator graphite
_diffrn_radiation_type 'Mo K\a'
_diffrn_radiation_wavelength 0.71073
_diffrn_reflns_av_R_equivalents 0.02
_diffrn_reflns_limit_h_max 9
_diffrn_reflns_limit_h_min -8
_diffrn_reflns_limit_k_max 9
_diffrn_reflns_limit_k_min -9
_diffrn_reflns_limit_l_max 16
_diffrn_reflns_limit_l_min -16
_diffrn_reflns_number 5870
_diffrn_reflns_theta_full 25.767
_diffrn_reflns_theta_max 27.411
_diffrn_reflns_theta_min 5.351
_diffrn_standards_decay_% 0.00
_diffrn_standards_interval_count 0
_diffrn_standards_interval_time 0
_diffrn_standards_number 0
_exptl_absorpt_coefficient_mu 11.951
_exptl_absorpt_correction_T_max 0.89
_exptl_absorpt_correction_T_min 0.46
_exptl_absorpt_correction_type multi-scan
_exptl_absorpt_process_details '(Otwinowski & Minor, 1997)'
_exptl_crystal_colour ' yellow '
_exptl_crystal_density_diffrn 2.807
_exptl_crystal_density_meas ?
_exptl_crystal_description ' plate '
_exptl_crystal_F_000 556.000
_exptl_crystal_size_max 0.10
_exptl_crystal_size_mid 0.06
_exptl_crystal_size_min 0.01
_refine_diff_density_max 1.22
_refine_diff_density_min -1.39
_refine_ls_extinction_coef 12.0(11)
_refine_ls_extinction_method 'Larson (1970)'
_refine_ls_goodness_of_fit_ref 0.8280
_refine_ls_hydrogen_treatment constr
_refine_ls_matrix_type full
_refine_ls_number_parameters 191
_refine_ls_number_reflns 2820
_refine_ls_R_factor_all 0.0268
_refine_ls_R_factor_gt 0.0225
_refine_ls_shift/su_max 0.001145
_refine_ls_structure_factor_coef Fsqd
_refine_ls_weighting_details
;
Prince (1982) modified Chebychev polynomial with four  parameters
(Watkin, 1994),  11.1, 14.6, 7.77, 2.08
;
_refine_ls_weighting_scheme calc
_refine_ls_wR_factor_all 0.0595
_refine_ls_wR_factor_gt 0.0555
_refine_ls_wR_factor_ref 0.0555
_reflns_number_gt 2820
_reflns_number_total 3154
_reflns_threshold_expression I>3u(I)
_cod_data_source_file cv6473.cif
_cod_data_source_block I
_cod_depositor_comments
;
The following automatic conversions were performed:
'_symmetry_cell_setting' value 'Triclinic' changed to 'triclinic'
according to '/home/saulius/struct/CIF-dictionaries/cif_core.dic'
dictionary named 'cif_core.dic' version 2.4.1 from 2010-06-29.

Automatic conversion script
Id: cif_fix_enum 1527 2010-12-29 10:47:43Z saulius 

The following automatic conversions were performed:

'_chemical_melting_point' value 'not measured' was changed to '?' -
the value is undefined or not given.

Automatic conversion script
Id: cif_fix_values 1646 2011-03-28 12:23:43Z adriana 

The following automatic conversions were performed:

'_chemical_melting_point' value 'not measured' was changed to '?' -
the value is undefined or not given.

'_symmetry_cell_setting' value
'Triclinic' changed to 'triclinic' according to
/home/saulius/struct/CIF-dictionaries/cif_core.dic dictionary named
'cif_core.dic' version 2.4.1 from 2010-06-29.

Automatic conversion script
Id: cif_fix_values 1715 2011-07-08 13:25:40Z adriana 
;
_cod_original_sg_symbol_H-M 'P -1 '
_cod_database_code 2205680
_cod_database_fobs_code 2205680

loop_
_symmetry_equiv_pos_as_xyz
x,y,z
-x,-y,-z

loop_
_atom_site_label
_atom_site_fract_x
_atom_site_fract_y
_atom_site_fract_z
_atom_site_U_iso_or_equiv
_atom_site_adp_type
_atom_site_occupancy
_atom_site_type_symbol
H1 0.4926 0.9562 0.7360 0.0200 Uiso 1.0000 H
H2 0.4688 0.8838 0.8573 0.0200 Uiso 1.0000 H
H3 0.3216 0.7782 0.5899 0.0169 Uiso 1.0000 H
H4 0.2260 0.9490 0.5713 0.0169 Uiso 1.0000 H
H5 0.7946 1.4761 0.9702 0.0158 Uiso 1.0000 H
H6 0.6236 1.3183 0.9617 0.0158 Uiso 1.0000 H
H7 0.8328 1.2725 0.9840 0.0158 Uiso 1.0000 H
H8 0.7950 1.4003 0.6341 0.0211 Uiso 1.0000 H
H9 0.5882 1.4470 0.6040 0.0211 Uiso 1.0000 H
H10 0.6208 1.2473 0.6315 0.0211 Uiso 1.0000 H
H11 0.8955 1.3462 0.8126 0.0138 Uiso 1.0000 H
H12 0.7246 1.1884 0.8040 0.0138 Uiso 1.0000 H
H13 0.6912 1.5557 0.7874 0.0156 Uiso 1.0000 H
H14 0.3772 1.4821 0.7399 0.0245 Uiso 1.0000 H
H15 0.3931 1.2777 0.7645 0.0245 Uiso 1.0000 H
H16 0.4326 1.4375 0.8619 0.0245 Uiso 1.0000 H
H17 1.0886 1.4892 0.6554 0.0311 Uiso 1.0000 H
H18 1.1066 1.3173 0.5699 0.0311 Uiso 1.0000 H
N1 0.7531(6) 1.3485(6) 0.9457(3) 0.0129 Uani 1.0000 N
C3 0.4450(7) 1.4043(8) 0.7844(5) 0.0204 Uani 1.0000 C
C1 0.7655(7) 1.3164(6) 0.8276(4) 0.0115 Uani 1.0000 C
C2 0.6471(7) 1.4282(6) 0.7642(4) 0.0133 Uani 1.0000 C
N2 0.6642(7) 1.3764(6) 0.6490(4) 0.0178 Uani 1.0000 N
O1 0.0636(5) 1.0956(5) 0.7338(3) 0.0130 Uani 1.0000 O
O2 0.0987(5) 0.6631(5) 0.8066(3) 0.0165 Uani 1.0000 O
O3 -0.1697(5) 0.7613(5) 0.6487(3) 0.0131 Uani 1.0000 O
O4 -0.1830(5) 0.8925(5) 0.8680(3) 0.0118 Uani 1.0000 O
O5 0.1872(5) 0.9863(5) 0.9501(3) 0.0118 Uani 1.0000 O
O6 0.4115(5) 0.9355(5) 0.7946(3) 0.0164 Uani 1.0000 O
O7 0.2060(5) 0.8312(5) 0.6002(3) 0.0138 Uani 1.0000 O
O8 -0.3691(5) 0.9913(4) 0.6361(3) 0.0129 Uani 1.0000 O
O9 -0.4780(5) 0.6865(5) 0.5722(3) 0.0140 Uani 1.0000 O
O10 -0.2593(6) 0.8546(5) 0.4764(3) 0.0183 Uani 1.0000 O
O11 -0.4306(5) 0.7929(5) 0.9675(3) 0.0143 Uani 1.0000 O
O12 -0.1290(5) 0.7093(5) 1.0132(3) 0.0135 Uani 1.0000 O
O13 1.0267(6) 1.4074(6) 0.5942(3) 0.0246 Uani 1.0000 O
U1 0.07888(2) 0.87952(2) 0.770225(14) 0.0086 Uani 1.0000 U
S1 -0.32052(15) 0.82608(15) 0.58177(9) 0.0089 Uani 1.0000 S
S2 -0.23260(15) 0.84808(15) 0.97579(9) 0.0081 Uani 1.0000 S

loop_
_atom_site_aniso_label
_atom_site_aniso_U_11
_atom_site_aniso_U_22
_atom_site_aniso_U_33
_atom_site_aniso_U_12
_atom_site_aniso_U_13
_atom_site_aniso_U_23
N1 0.0119(19) 0.013(2) 0.014(2) 0.0007(15) 0.0033(15) 0.0043(16)
C3 0.013(2) 0.023(3) 0.025(3) 0.003(2) -0.001(2) 0.003(2)
C1 0.014(2) 0.008(2) 0.012(2) 0.0035(17) -0.0001(17) -0.0002(17)
C2 0.016(2) 0.010(2) 0.013(2) 0.0004(18) -0.0015(18) 0.0016(17)
N2 0.023(2) 0.016(2) 0.013(2) 0.0009(17) -0.0013(17) 0.0016(16)
O1 0.0101(16) 0.0144(17) 0.0154(17) 0.0006(13) 0.0024(13) 0.0059(13)
O2 0.0143(17) 0.0122(17) 0.0233(19) 0.0029(13) -0.0001(14) 0.0039(14)
O3 0.0085(16) 0.0141(17) 0.0168(18) 0.0037(13) -0.0014(13) 0.0020(13)
O4 0.0097(16) 0.0163(17) 0.0100(16) 0.0020(13) 0.0039(12) 0.0017(13)
O5 0.0089(16) 0.0126(16) 0.0130(17) 0.0013(12) -0.0003(12) -0.0021(13)
O6 0.0082(16) 0.028(2) 0.0132(17) 0.0038(14) -0.0002(13) 0.0038(15)
O7 0.0109(16) 0.0180(17) 0.0127(17) 0.0016(13) 0.0041(13) 0.0007(14)
O8 0.0110(16) 0.0101(16) 0.0184(18) 0.0042(13) 0.0043(13) -0.0005(13)
O9 0.0091(16) 0.0102(16) 0.0216(19) -0.0003(13) -0.0011(13) 0.0005(14)
O10 0.028(2) 0.0224(19) 0.0075(17) 0.0103(16) 0.0077(15) 0.0044(14)
O11 0.0054(15) 0.0216(18) 0.0149(17) -0.0030(13) 0.0001(13) 0.0039(14)
O12 0.0122(16) 0.0115(16) 0.0164(18) 0.0012(13) -0.0021(13) 0.0023(13)
O13 0.027(2) 0.025(2) 0.025(2) 0.0145(17) 0.0071(17) 0.0060(17)
U1 0.00680(10) 0.00950(10) 0.00950(10) 0.00108(6) 0.00123(6) 0.00091(6)
S1 0.0082(5) 0.0090(5) 0.0096(5) 0.0013(4) 0.0013(4) 0.0006(4)
S2 0.0063(5) 0.0104(5) 0.0074(5) 0.0002(4) 0.0010(4) 0.0003(4)

loop_
_atom_type_symbol
_atom_type_scat_dispersion_real
_atom_type_scat_dispersion_imag
_atom_type_scat_source
'U   ' -9.6767 9.6646 International_Tables_Vol_IV_Table_2.2B
'O   ' 0.0106 0.0060 International_Tables_Vol_IV_Table_2.2B
'S   ' 0.1246 0.1234 International_Tables_Vol_IV_Table_2.2B
'F   ' 0.0171 0.0103 International_Tables_Vol_IV_Table_2.2B
'C   ' 0.0033 0.0016 International_Tables_Vol_IV_Table_2.2B
'N   ' 0.0061 0.0033 International_Tables_Vol_IV_Table_2.2B
'H   ' 0.0000 0.0000 International_Tables_Vol_IV_Table_2.2B

loop_
_geom_angle_atom_site_label_1
_geom_angle_atom_site_label_2
_geom_angle_atom_site_label_3
_geom_angle_site_symmetry_1
_geom_angle_site_symmetry_3
_geom_angle
_geom_angle_publ_flag
O1 U1 O2 . . 178.91(16) yes
O1 U1 O3 . . 91.88(14) yes
O1 U1 O4 . . 90.74(14) yes
O1 U1 O5 . . 92.44(14) yes
O1 U1 O6 . . 91.42(14) yes
O1 U1 O7 . . 84.59(15) yes
O2 U1 O3 . . 88.87(15) yes
O2 U1 O4 . . 90.22(15) yes
O2 U1 O5 . . 87.36(15) yes
O2 U1 O6 . . 87.51(15) yes
O2 U1 O7 . . 94.84(15) yes
O3 U1 O4 . . 74.72(12) yes
O3 U1 O5 . . 147.53(12) yes
O3 U1 O6 . . 143.92(12) yes
O3 U1 O7 . . 74.91(12) yes
O4 U1 O5 . . 73.06(12) yes
O4 U1 O6 . . 141.14(12) yes
O4 U1 O7 . . 149.08(12) yes
O5 U1 O6 . . 68.09(12) yes
O5 U1 O7 . . 137.55(12) yes
O6 U1 O7 . . 69.66(12) yes
O3 S1 O8 . . 109.3(2) yes
O3 S1 O9 . . 106.8(2) yes
O3 S1 O10 . . 108.9(2) yes
O8 S1 O9 . . 109.9(2) yes
O8 S1 O10 . . 111.2(2) yes
O9 S1 O10 . . 110.7(2) yes
O4 S2 O5 . 2_577 106.9(2) yes
O4 S2 O11 . . 107.8(2) yes
O4 S2 O12 . . 110.8(2) yes
O5 S2 O11 2_577 . 109.6(2) yes
O5 S2 O12 2_577 . 110.0(2) yes
O11 S2 O12 . . 111.7(2) yes
U1 O3 S1 . . 138.5(2) yes
U1 O4 S2 . . 135.8(2) yes
U1 O5 S2 . 2_577 142.6(2) yes
N1 C1 C2 . . 112.2(4) yes
N2 C2 C1 . . 106.6(4) yes
N2 C2 C3 . . 109.1(4) yes
C1 C2 C3 . . 114.6(4) yes
H1 O6 H2 . . 114.895 no
H1 O6 U1 . . 125.07 no
H2 O6 U1 . . 114.75 no
H3 O7 H4 . . 104.304 no
H3 O7 U1 . . 124.91 no
H4 O7 U1 . . 107.01 no
H17 O13 H18 . . 111.243 no
H5 N1 H6 . . 109.476 no
H5 N1 H7 . . 109.476 no
H6 N1 H7 . . 109.476 no
H5 N1 C1 . . 109.5 no
H6 N1 C1 . . 109.4 no
H7 N1 C1 . . 109.5 no
H14 C3 H15 . . 109.476 no
H14 C3 H16 . . 109.476 no
H15 C3 H16 . . 109.476 no
H14 C3 C2 . . 109.5 no
H15 C3 C2 . . 109.4 no
H16 C3 C2 . . 109.5 no
H11 C1 H12 . . 109.467 no
H11 C1 N1 . . 108.8 no
H12 C1 N1 . . 108.8 no
H11 C1 C2 . . 108.8 no
H12 C1 C2 . . 108.8 no
H13 C2 C3 . . 105.4 no
H13 C2 C1 . . 107.9 no
H13 C2 N2 . . 113.5 no
H8 N2 H9 . . 109.475 no
H8 N2 H10 . . 109.476 no
H9 N2 H10 . . 109.476 no
H8 N2 C2 . . 109.5 no
H9 N2 C2 . . 109.4 no
H10 N2 C2 . . 109.5 no

loop_
_geom_bond_atom_site_label_1
_geom_bond_atom_site_label_2
_geom_bond_site_symmetry_1
_geom_bond_distance
_geom_bond_publ_flag
U1 O1 . 1.765(3) yes
U1 O2 . 1.772(4) yes
U1 O3 . 2.335(3) yes
U1 O4 . 2.385(3) yes
U1 O5 . 2.380(3) yes
U1 O6 . 2.437(3) yes
U1 O7 . 2.420(3) yes
S1 O3 . 1.500(3) yes
S1 O8 . 1.475(3) yes
S1 O9 . 1.475(4) yes
S1 O10 . 1.463(4) yes
S2 O4 . 1.493(4) yes
S2 O5 2_577 1.490(3) yes
S2 O11 . 1.470(3) yes
S2 O12 . 1.466(4) yes
N1 C1 . 1.498(6) yes
N2 C2 . 1.489(7) yes
C1 C2 . 1.520(7) yes
C2 C3 . 1.530(7) yes
O6 H1 . 1.000 no
O6 H2 . 1.000 no
O7 H3 . 1.000 no
O7 H4 . 1.000 no
O13 H17 . 1.000 no
O13 H18 . 1.000 no
N1 H5 . 1.000 no
N1 H6 . 1.000 no
N1 H7 . 1.000 no
N2 H8 . 1.000 no
N2 H9 . 1.000 no
N2 H10 . 1.000 no
C1 H11 . 1.000 no
C1 H12 . 1.000 no
C2 H13 . 1.000 no
C3 H14 . 1.000 no
C3 H15 . 1.000 no
C3 H16 . 1.000 no

loop_
_geom_hbond_atom_site_label_D
_geom_hbond_atom_site_label_H
_geom_hbond_atom_site_label_A
_geom_hbond_site_symmetry_A
_geom_hbond_distance_DH
_geom_hbond_distance_HA
_geom_hbond_distance_DA
_geom_hbond_angle_DHA
_geom_hbond_publ_flag
O6 H1 O8 1_655 1.00 1.71 2.705(5) 180 yes
O6 H2 O11 1_655 1.00 1.76 2.756(5) 180 yes
O7 H3 O9 1_655 1.00 1.73 2.732(5) 180 yes
O7 H4 O10 2_576 1.00 1.67 2.665(5) 180 yes
N1 H5 O12 1_665 1.00 1.82 2.824(6) 179 yes
N1 H6 O11 2_577 1.00 1.90 2.846(5) 156 yes
N1 H7 O12 2_677 1.00 2.18 2.878(6) 126 yes
N2 H8 O13 . 1.00 1.82 2.812(6) 170 yes
N2 H9 O9 1_665 1.00 2.01 2.909(6) 148 yes
N2 H10 O8 1_655 1.00 1.97 2.911(6) 156 yes
O13 H18 O10 2_676 1.00 1.91 2.909(5) 180 yes
